data_7100849
loop_
_publ_author_name
'Jie-Peng Zhang'
'Yan-Yong Lin'
'Xiao-Chun Huang'
'Xiao-Ming Chen'

_publ_section_title
;
Molecular Chairs, Zippers, Zigzag and Helical Chains: Chemical
Enumeration of Supramolecular Isomerism Based on a Predesigned
Metal-Organic Building Block
;
_journal_name_full 'Chemical Communications'
_journal_paper_doi 10.1039/b416095a
_journal_year 2005
_chemical_formula_sum 'C12 H8 Cu N5'
_chemical_formula_weight 285.77
_space_group_IT_number 96
_symmetry_cell_setting tetrahedral
_symmetry_space_group_name_Hall 'P 4nw 2abw'
_symmetry_space_group_name_H-M 'P 43 21 2'
_cell_angle_alpha 90.00
_cell_angle_beta 90.00
_cell_angle_gamma 90.00
_cell_formula_units_Z 8
_cell_length_a 11.5320(10)
_cell_length_b 11.5320(10)
_cell_length_c 18.2900(10)
_cell_measurement_temperature 293(2)
_cell_volume 2432.3(3)
_diffrn_ambient_temperature 293(2)
_exptl_crystal_density_diffrn 1.561
_cod_database_code 7100849

loop_
_symmetry_equiv_pos_as_xyz
'x, y, z'
'-x, -y, z+1/2'
'-y+1/2, x+1/2, z+3/4'
'y+1/2, -x+1/2, z+1/4'
'-x+1/2, y+1/2, -z+3/4'
'x+1/2, -y+1/2, -z+1/4'
'y, x, -z'
'-y, -x, -z+1/2'

loop_
_atom_site_label
_atom_site_type_symbol
_atom_site_fract_x
_atom_site_fract_y
_atom_site_fract_z
_atom_site_U_iso_or_equiv
_atom_site_adp_type
_atom_site_occupancy
_atom_site_symmetry_multiplicity
_atom_site_calc_flag
_atom_site_refinement_flags
_atom_site_disorder_assembly
_atom_site_disorder_group
Cu1 Cu 0.59866(4) 0.21505(4) 0.039964(19) 0.05530(15) Uani 1 1 d . . .
N1 N 0.67826(19) 0.08112(19) 0.09061(11) 0.0373(5) Uani 1 1 d . . .
N2 N 0.7473(2) -0.0128(2) 0.07708(12) 0.0380(5) Uani 1 1 d . . .
N3 N 0.7115(2) -0.00468(18) 0.19813(11) 0.0358(5) Uani 1 1 d . . .
N4 N 0.5378(2) 0.2464(2) 0.14557(12) 0.0419(5) Uani 1 1 d . . .
N5 N 0.8402(2) -0.1924(2) 0.22920(13) 0.0463(6) Uani 1 1 d . . .
C1 C 0.6586(2) 0.0831(2) 0.16297(13) 0.0347(5) Uani 1 1 d . . .
C2 C 0.7658(2) -0.0603(2) 0.14266(13) 0.0344(5) Uani 1 1 d . . .
C3 C 0.5873(2) 0.1742(2) 0.19481(14) 0.0396(6) Uani 1 1 d . . .
C4 C 0.5699(3) 0.1875(3) 0.26947(15) 0.0583(8) Uani 1 1 d . . .
H4A H 0.6060 0.1383 0.3027 0.070 Uiso 1 1 calc R . .
C5 C 0.4984(4) 0.2749(4) 0.29309(19) 0.0758(12) Uani 1 1 d . . .
H5A H 0.4863 0.2860 0.3429 0.091 Uiso 1 1 calc R . .
C6 C 0.4450(4) 0.3455(3) 0.2437(2) 0.0696(11) Uani 1 1 d . . .
H6A H 0.3948 0.4038 0.2589 0.084 Uiso 1 1 calc R . .
C7 C 0.4676(3) 0.3280(3) 0.17049(18) 0.0566(8) Uani 1 1 d . . .
H7A H 0.4314 0.3763 0.1368 0.068 Uiso 1 1 calc R . .
C8 C 0.8404(2) -0.1596(3) 0.15826(15) 0.0410(6) Uani 1 1 d . . .
C9 C 0.9082(3) -0.2137(3) 0.10565(18) 0.0564(8) Uani 1 1 d . . .
H9A H 0.9041 -0.1916 0.0568 0.068 Uiso 1 1 calc R . .
C10 C 0.9820(3) -0.3013(4) 0.1277(2) 0.0766(12) Uani 1 1 d . . .
H10A H 1.0287 -0.3389 0.0936 0.092 Uiso 1 1 calc R . .
C11 C 0.9860(4) -0.3329(4) 0.2000(2) 0.0811(13) Uani 1 1 d . . .
H11A H 1.0371 -0.3898 0.2162 0.097 Uiso 1 1 calc R . .
C12 C 0.9120(3) -0.2777(3) 0.2481(2) 0.0649(9) Uani 1 1 d . . .
H12A H 0.9124 -0.3016 0.2967 0.078 Uiso 1 1 calc R . .

loop_
_atom_site_aniso_label
_atom_site_aniso_U_11
_atom_site_aniso_U_22
_atom_site_aniso_U_33
_atom_site_aniso_U_23
_atom_site_aniso_U_13
_atom_site_aniso_U_12
Cu1 0.0710(3) 0.0653(3) 0.02962(17) 0.01344(16) -0.01141(17) -0.0063(2)
N1 0.0459(12) 0.0424(12) 0.0236(9) 0.0021(8) 0.0006(8) -0.0021(10)
N2 0.0443(12) 0.0416(12) 0.0282(10) 0.0008(9) 0.0050(9) -0.0037(9)
N3 0.0398(11) 0.0422(11) 0.0255(10) 0.0046(9) 0.0025(9) 0.0023(10)
N4 0.0492(13) 0.0431(12) 0.0333(12) 0.0026(10) -0.0069(10) 0.0048(11)
N5 0.0486(13) 0.0522(14) 0.0381(12) 0.0053(10) 0.0061(10) 0.0125(11)
C1 0.0388(13) 0.0399(14) 0.0255(11) 0.0012(10) 0.0011(10) -0.0034(11)
C2 0.0362(13) 0.0388(13) 0.0283(11) 0.0004(10) 0.0065(10) -0.0056(11)
C3 0.0438(14) 0.0439(13) 0.0312(12) 0.0016(10) -0.0017(11) 0.0035(12)
C4 0.078(2) 0.068(2) 0.0292(13) 0.0005(13) -0.0018(13) 0.0275(17)
C5 0.101(3) 0.089(3) 0.0370(15) -0.0077(17) 0.0022(18) 0.040(2)
C6 0.083(3) 0.071(2) 0.0549(19) -0.0112(17) -0.0006(18) 0.037(2)
C7 0.063(2) 0.0575(19) 0.0491(18) 0.0035(15) -0.0072(15) 0.0190(16)
C8 0.0397(14) 0.0469(15) 0.0364(14) 0.0036(12) 0.0083(11) 0.0003(12)
C9 0.0606(19) 0.0644(19) 0.0443(16) 0.0007(15) 0.0134(14) 0.0103(17)
C10 0.072(2) 0.084(3) 0.074(3) -0.004(2) 0.026(2) 0.034(2)
C11 0.076(3) 0.086(3) 0.081(3) 0.009(2) 0.006(2) 0.042(2)
C12 0.072(2) 0.070(2) 0.0527(19) 0.0119(16) 0.0049(17) 0.0229(19)

loop_
_geom_bond_atom_site_label_1
_geom_bond_atom_site_label_2
_geom_bond_distance
_geom_bond_site_symmetry_2
_geom_bond_publ_flag
Cu1 N3 1.999(2) 3_544 ?
Cu1 N1 2.021(2) . ?
Cu1 N4 2.087(2) . ?
Cu1 N5 2.118(2) 3_544 ?
N1 C1 1.343(3) . ?
N1 N2 1.367(3) . ?
N2 C2 1.336(3) . ?
N3 C1 1.346(3) . ?
N3 C2 1.354(3) . ?
N3 Cu1 1.999(2) 4 ?
N4 C7 1.322(4) . ?
N4 C3 1.353(3) . ?
N5 C12 1.332(4) . ?
N5 C8 1.352(4) . ?
N5 Cu1 2.118(2) 4 ?
C1 C3 1.455(4) . ?
C2 C8 1.460(4) . ?
C3 C4 1.389(4) . ?
C4 C5 1.372(5) . ?
C5 C6 1.363(5) . ?
C6 C7 1.378(5) . ?
C8 C9 1.389(4) . ?
C9 C10 1.380(5) . ?
C10 C11 1.373(5) . ?
C11 C12 1.381(5) . ?
